data_7234713
loop_
_publ_author_name
'Paloma L. Santos'
'Jonathan S. Ward'
'Przemyslaw Data'
'Andrei S. Batsanov'
'Martin R. Bryce'
'Fernando B. Dias'
'Andrew P. Monkman'

_publ_section_title
;
 Engineering the singlet-triplet energy splitting in a TADF molecule
;
_journal_name_full 'Journal of Materials Chemistry C'
_journal_page_first 3815
_journal_page_last 3824
_journal_paper_doi 10.1039/C5TC03849A
_journal_volume 4
_journal_year 2016
_chemical_formula_moiety 'C39 H28 N2 O4 S'
_chemical_formula_sum 'C39 H28 N2 O4 S'
_chemical_formula_weight 620.69
_chemical_melting_point 622(1)
_chemical_name_systematic 2,7-Bis(phenoxazin-10-yl)-9,9-dimethylthioxanthene-S,S-dioxide
_space_group_crystal_system triclinic
_space_group_IT_number 2
_space_group_name_Hall '-P 1'
_space_group_name_H-M_alt 'P -1'
_atom_sites_solution_hydrogens mixed
_atom_sites_solution_primary direct
_atom_sites_solution_secondary difmap
_cell_angle_alpha 83.4164(14)
_cell_angle_beta 84.3822(14)
_cell_angle_gamma 75.5048(14)
_cell_formula_units_Z 2
_cell_length_a 9.4809(4)
_cell_length_b 12.3964(5)
_cell_length_c 12.9136(5)
_cell_measurement_reflns_used 9982
_cell_measurement_temperature 120
_cell_measurement_theta_max 30.05
_cell_measurement_theta_min 2.44
_cell_volume 1455.94(10)
_computing_cell_refinement 'SAINT v8.34A (Bruker, 2013)'
_computing_data_collection 'APEX2 v.2013.4_1 (Bruker, 2013)'
_computing_data_reduction 'SAINT v8.34A (Bruker, 2013)'
_computing_molecular_graphics 'Olex2 (Dolomanov et al., 2009)'
_computing_publication_material 'Olex2 (Dolomanov et al., 2009)'
_computing_structure_refinement 'ShelXL 2014/7 multi-CPU version (Sheldrick, 2008)'
_computing_structure_solution 'ShelXS 2013/1 (Sheldrick, 2008)'
_diffrn_ambient_temperature 120
_diffrn_detector_type 'Bruker PHOTON 100 CMOS'
_diffrn_measured_fraction_theta_full 0.998
_diffrn_measured_fraction_theta_max 0.998
_diffrn_measurement_device '3-circle area detector diffractometer'
_diffrn_measurement_device_type 'Bruker D8 Venture'
_diffrn_measurement_method '\f and \w scans'
_diffrn_radiation_monochromator 'focusing mirrors'
_diffrn_radiation_probe x-ray
_diffrn_radiation_type MoK\a
_diffrn_radiation_wavelength 0.71073
_diffrn_reflns_av_R_equivalents 0.0356
_diffrn_reflns_av_unetI/netI 0.0374
_diffrn_reflns_Laue_measured_fraction_full 0.998
_diffrn_reflns_Laue_measured_fraction_max 0.998
_diffrn_reflns_limit_h_max 13
_diffrn_reflns_limit_h_min -13
_diffrn_reflns_limit_k_max 17
_diffrn_reflns_limit_k_min -17
_diffrn_reflns_limit_l_max 18
_diffrn_reflns_limit_l_min -18
_diffrn_reflns_number 32348
_diffrn_reflns_point_group_measured_fraction_full 0.998
_diffrn_reflns_point_group_measured_fraction_max 0.998
_diffrn_reflns_theta_full 25.242
_diffrn_reflns_theta_max 29.999
_diffrn_reflns_theta_min 2.225
_diffrn_source 'ImuS microsource'
_diffrn_standards_number 0
_exptl_absorpt_coefficient_mu 0.160
_exptl_absorpt_correction_T_max 1.0000
_exptl_absorpt_correction_T_min 0.9683
_exptl_absorpt_correction_type multi-scan
_exptl_absorpt_process_details
;
SADABS-2014/4 (Bruker,2014/4) was used for absorption correction.
wR2(int) was 0.1434 before and 0.0517 after correction.
The Ratio of minimum to maximum transmission is 0.9683.
The \l/2 correction factor is Not present.
;
_exptl_crystal_colour yellow
_exptl_crystal_colour_primary yellow
_exptl_crystal_density_diffrn 1.416
_exptl_crystal_description tablet
_exptl_crystal_F_000 648
_exptl_crystal_recrystallization_method 'Re-crystallisation from solvent: 2-methyl-THF, CH2Cl2'
_exptl_crystal_size_max 0.373
_exptl_crystal_size_mid 0.239
_exptl_crystal_size_min 0.088
_refine_diff_density_max 0.390
_refine_diff_density_min -0.494
_refine_diff_density_rms 0.058
_refine_ls_extinction_coef .
_refine_ls_extinction_method none
_refine_ls_goodness_of_fit_ref 1.027
_refine_ls_hydrogen_treatment constr
_refine_ls_matrix_type full
_refine_ls_number_parameters 419
_refine_ls_number_reflns 8489
_refine_ls_number_restraints 0
_refine_ls_restrained_S_all 1.027
_refine_ls_R_factor_all 0.0625
_refine_ls_R_factor_gt 0.0442
_refine_ls_shift/su_max 0.001
_refine_ls_shift/su_mean 0.000
_refine_ls_structure_factor_coef Fsqd
_refine_ls_weighting_details 'w=1/[\s^2^(Fo^2^)+(0.0540P)^2^+0.6210P] where P=(Fo^2^+2Fc^2^)/3'
_refine_ls_weighting_scheme calc
_refine_ls_wR_factor_gt 0.1045
_refine_ls_wR_factor_ref 0.1132
_reflns_Friedel_coverage 0.000
_reflns_Friedel_fraction_full .
_reflns_Friedel_fraction_max .
_reflns_number_gt 6693
_reflns_number_total 8489
_reflns_threshold_expression 'I > 2\s(I)'
_cod_data_source_file J-Mater-Chem-C-2016-4-3815.cif
_cod_data_source_block DPO-TXO2
_cod_depositor_comments
;
The following automatic conversions were performed:

data item '_diffrn_radiation_probe' value 'X-ray' was changed to
'x-ray' in accordance with the built-in table derived from the CIF
Core dictionary named 'cif_core.dic' version 2.4.5 last updated on
2014-11-21.

Automatic conversion script
Id: cif_fix_values 6909 2019-04-08 15:41:33Z antanas 
;
_cod_database_code 7234713
_shelx_space_group_comment
;
The symmetry employed for this shelxl refinement is uniquely defined
by the following loop, which should always be used as a source of
symmetry information in preference to the above space-group names.
They are only intended as comments.
;
_shelx_estimated_absorpt_t_max 0.986
_shelx_estimated_absorpt_t_min 0.943
_computing.bruker_data_scaling 'SADABS V2012/1 (Bruker AXS Inc.)'

_olex2_refinement_description
;
1. Fixed Uiso
 At 1.2 times of:
  All C(H) groups
2. Others
 Uiso(H14A)=Uiso(H14B)=Uiso(H14C)=FVAR(1)
 Uiso(H15A)=Uiso(H15B)=Uiso(H15C)=FVAR(2)
3.a Rotating group:
 C14(H14A,H14B,H14C), C15(H15A,H15B,H15C)
3.b Aromatic/amide H refined with riding coordinates:
 C2(H2), C3(H3), C5(H5), C9(H9), C11(H11), C12(H12), C18(H18), C19(H19),
 C20(H20), C21(H21), C24(H24), C25(H25), C26(H26), C27(H27), C30(H30), C31(H31),
  C32(H32), C33(H33), C36(H36), C37(H37), C38(H38), C39(H39)
;

loop_
_space_group_symop_operation_xyz
'x, y, z'
'-x, -y, -z'

loop_
_atom_site_label
_atom_site_type_symbol
_atom_site_fract_x
_atom_site_fract_y
_atom_site_fract_z
_atom_site_U_iso_or_equiv
_atom_site_adp_type
_atom_site_occupancy
_atom_site_site_symmetry_order
_atom_site_calc_flag
_atom_site_refinement_flags_posn
_atom_site_refinement_flags_adp
_atom_site_refinement_flags_occupancy
_atom_site_disorder_assembly
_atom_site_disorder_group
S1 S 0.36073(4) 0.77236(3) 0.01108(2) 0.01351(8) Uani 1 1 d . . . . .
O1 O 0.25087(11) 0.87064(8) -0.02061(8) 0.0207(2) Uani 1 1 d . . . . .
O2 O 0.46928(11) 0.72525(9) -0.06818(7) 0.0208(2) Uani 1 1 d . . . . .
O3 O -0.10265(12) 0.28543(9) 0.32335(9) 0.0262(2) Uani 1 1 d . . . . .
O4 O 0.81606(12) 0.89395(10) 0.52383(8) 0.0268(2) Uani 1 1 d . . . . .
N1 N 0.05148(14) 0.43716(10) 0.21894(10) 0.0224(3) Uani 1 1 d . . . . .
N2 N 0.65415(13) 0.88205(10) 0.35652(9) 0.0162(2) Uani 1 1 d . . . . .
C1 C 0.27588(14) 0.66859(11) 0.07286(10) 0.0131(2) Uani 1 1 d . . . . .
C2 C 0.14146(15) 0.66814(12) 0.03901(11) 0.0174(3) Uani 1 1 d . . . . .
H2 H 0.1005 0.7208 -0.0160 0.021 Uiso 1 1 calc R . . . .
C3 C 0.06776(16) 0.58994(12) 0.08634(11) 0.0195(3) Uani 1 1 d . . . . .
H3 H -0.0242 0.5882 0.0642 0.023 Uiso 1 1 calc R . . . .
C4 C 0.13001(16) 0.51473(12) 0.16613(11) 0.0179(3) Uani 1 1 d . . . . .
C5 C 0.26559(15) 0.51465(11) 0.19833(10) 0.0163(3) Uani 1 1 d . . . . .
H5 H 0.3068 0.4604 0.2521 0.020 Uiso 1 1 calc R . . . .
C6 C 0.34265(14) 0.59280(11) 0.15316(10) 0.0132(2) Uani 1 1 d . . . . .
C7 C 0.49181(14) 0.59395(11) 0.18934(10) 0.0137(2) Uani 1 1 d . . . . .
C8 C 0.50384(14) 0.71488(11) 0.19172(10) 0.0126(2) Uani 1 1 d . . . . .
C9 C 0.57323(14) 0.74560(11) 0.27015(10) 0.0147(3) Uani 1 1 d . . . . .
H9 H 0.6149 0.6901 0.3229 0.018 Uiso 1 1 calc R . . . .
C10 C 0.58310(15) 0.85536(11) 0.27314(10) 0.0154(3) Uani 1 1 d . . . . .
C11 C 0.52583(15) 0.93840(11) 0.19667(10) 0.0166(3) Uani 1 1 d . . . . .
H11 H 0.5341 1.0130 0.1984 0.020 Uiso 1 1 calc R . . . .
C12 C 0.45644(15) 0.91055(11) 0.11780(10) 0.0158(3) Uani 1 1 d . . . . .
H12 H 0.4149 0.9665 0.0654 0.019 Uiso 1 1 calc R . . . .
C13 C 0.44764(14) 0.80055(11) 0.11540(10) 0.0128(2) Uani 1 1 d . . . . .
C14 C 0.51556(17) 0.53013(12) 0.29743(11) 0.0206(3) Uani 1 1 d . . . . .
H14A H 0.6128 0.5296 0.3173 0.027(3) Uiso 1 1 d GR . . . .
H14B H 0.5079 0.4530 0.2953 0.027(3) Uiso 1 1 d GR . . . .
H14C H 0.4414 0.5669 0.3488 0.027(3) Uiso 1 1 d GR . . . .
C15 C 0.61372(16) 0.53259(12) 0.11296(12) 0.0202(3) Uani 1 1 d . . . . .
H15A H 0.6010 0.5694 0.0420 0.026(3) Uiso 1 1 d GR . . . .
H15B H 0.6083 0.4545 0.1143 0.026(3) Uiso 1 1 d GR . . . .
H15C H 0.7091 0.5349 0.1344 0.026(3) Uiso 1 1 d GR . . . .
C16 C 0.07559(15) 0.32964(11) 0.18683(10) 0.0155(3) Uani 1 1 d . . . . .
C17 C -0.00481(15) 0.25619(11) 0.23866(11) 0.0169(3) Uani 1 1 d . . . . .
C18 C 0.01000(16) 0.15163(12) 0.20670(12) 0.0215(3) Uani 1 1 d . . . . .
H18 H -0.0465 0.1034 0.2420 0.026 Uiso 1 1 calc R . . . .
C19 C 0.10766(18) 0.11667(12) 0.12276(13) 0.0257(3) Uani 1 1 d . . . . .
H19 H 0.1170 0.0450 0.0997 0.031 Uiso 1 1 calc R . . . .
C20 C 0.19140(16) 0.18695(12) 0.07291(12) 0.0226(3) Uani 1 1 d . . . . .
H20 H 0.2597 0.1627 0.0164 0.027 Uiso 1 1 calc R . . . .
C21 C 0.17595(15) 0.29258(12) 0.10515(11) 0.0181(3) Uani 1 1 d . . . . .
H21 H 0.2346 0.3399 0.0710 0.022 Uiso 1 1 calc R . . . .
C22 C -0.03797(15) 0.46477(11) 0.30966(10) 0.0157(3) Uani 1 1 d . . . . .
C23 C -0.11027(15) 0.38636(11) 0.36210(11) 0.0161(3) Uani 1 1 d . . . . .
C24 C -0.19651(16) 0.40856(12) 0.45302(11) 0.0199(3) Uani 1 1 d . . . . .
H24 H -0.2431 0.3539 0.4885 0.024 Uiso 1 1 calc R . . . .
C25 C -0.21516(16) 0.51134(13) 0.49267(11) 0.0217(3) Uani 1 1 d . . . . .
H25 H -0.2752 0.5274 0.5550 0.026 Uiso 1 1 calc R . . . .
C26 C -0.14625(16) 0.58991(12) 0.44121(11) 0.0203(3) Uani 1 1 d . . . . .
H26 H -0.1594 0.6602 0.4682 0.024 Uiso 1 1 calc R . . . .
C27 C -0.05770(15) 0.56696(11) 0.35021(11) 0.0179(3) Uani 1 1 d . . . . .
H27 H -0.0104 0.6215 0.3155 0.021 Uiso 1 1 calc R . . . .
C28 C 0.80485(15) 0.87872(11) 0.33957(11) 0.0155(3) Uani 1 1 d . . . . .
C29 C 0.88332(16) 0.88386(12) 0.42438(11) 0.0186(3) Uani 1 1 d . . . . .
C30 C 1.03046(17) 0.88001(13) 0.41221(13) 0.0245(3) Uani 1 1 d . . . . .
H30 H 1.0815 0.8838 0.4709 0.029 Uiso 1 1 calc R . . . .
C31 C 1.10417(17) 0.87050(13) 0.31392(13) 0.0266(3) Uani 1 1 d . . . . .
H31 H 1.2056 0.8677 0.3050 0.032 Uiso 1 1 calc R . . . .
C32 C 1.02831(17) 0.86515(12) 0.22954(12) 0.0233(3) Uani 1 1 d . . . . .
H32 H 1.0782 0.8587 0.1622 0.028 Uiso 1 1 calc R . . . .
C33 C 0.88031(16) 0.86907(12) 0.24163(11) 0.0196(3) Uani 1 1 d . . . . .
H33 H 0.8299 0.8651 0.1826 0.023 Uiso 1 1 calc R . . . .
C34 C 0.59914(15) 0.86099(11) 0.46080(10) 0.0159(3) Uani 1 1 d . . . . .
C35 C 0.68401(15) 0.86365(12) 0.54224(11) 0.0179(3) Uani 1 1 d . . . . .
C36 C 0.63885(18) 0.83885(13) 0.64509(11) 0.0233(3) Uani 1 1 d . . . . .
H36 H 0.6999 0.8388 0.6992 0.028 Uiso 1 1 calc R . . . .
C37 C 0.50395(19) 0.81392(13) 0.66929(12) 0.0268(3) Uani 1 1 d . . . . .
H37 H 0.4730 0.7952 0.7398 0.032 Uiso 1 1 calc R . . . .
C38 C 0.41528(19) 0.81660(14) 0.59017(12) 0.0277(3) Uani 1 1 d . . . . .
H38 H 0.3212 0.8025 0.6067 0.033 Uiso 1 1 calc R . . . .
C39 C 0.46214(17) 0.83970(13) 0.48631(11) 0.0227(3) Uani 1 1 d . . . . .
H39 H 0.4001 0.8409 0.4325 0.027 Uiso 1 1 calc R . . . .

loop_
_atom_site_aniso_label
_atom_site_aniso_U_11
_atom_site_aniso_U_22
_atom_site_aniso_U_33
_atom_site_aniso_U_23
_atom_site_aniso_U_13
_atom_site_aniso_U_12
S1 0.01536(16) 0.01724(16) 0.00995(14) 0.00006(11) -0.00119(11) -0.00817(12)
O1 0.0230(5) 0.0197(5) 0.0206(5) 0.0040(4) -0.0076(4) -0.0075(4)
O2 0.0231(5) 0.0302(6) 0.0121(5) -0.0043(4) 0.0041(4) -0.0128(4)
O3 0.0305(6) 0.0243(6) 0.0287(6) -0.0104(4) 0.0138(5) -0.0182(5)
O4 0.0196(5) 0.0467(7) 0.0186(5) -0.0108(5) -0.0023(4) -0.0125(5)
N1 0.0274(7) 0.0216(6) 0.0231(6) -0.0083(5) 0.0111(5) -0.0172(5)
N2 0.0171(6) 0.0226(6) 0.0126(5) -0.0049(4) -0.0004(4) -0.0102(5)
C1 0.0140(6) 0.0156(6) 0.0114(6) -0.0031(5) 0.0022(5) -0.0070(5)
C2 0.0171(7) 0.0208(7) 0.0162(6) -0.0028(5) -0.0019(5) -0.0073(5)
C3 0.0168(7) 0.0237(7) 0.0216(7) -0.0056(5) 0.0002(5) -0.0107(6)
C4 0.0202(7) 0.0193(7) 0.0176(6) -0.0054(5) 0.0054(5) -0.0118(5)
C5 0.0210(7) 0.0158(6) 0.0139(6) -0.0026(5) 0.0021(5) -0.0085(5)
C6 0.0147(6) 0.0147(6) 0.0115(6) -0.0041(5) 0.0017(5) -0.0055(5)
C7 0.0147(6) 0.0139(6) 0.0136(6) -0.0015(5) -0.0014(5) -0.0050(5)
C8 0.0111(6) 0.0149(6) 0.0124(6) -0.0022(4) 0.0013(4) -0.0045(5)
C9 0.0147(6) 0.0169(6) 0.0131(6) -0.0016(5) -0.0019(5) -0.0047(5)
C10 0.0151(6) 0.0213(7) 0.0123(6) -0.0049(5) 0.0003(5) -0.0082(5)
C11 0.0202(7) 0.0160(6) 0.0160(6) -0.0034(5) 0.0005(5) -0.0085(5)
C12 0.0176(7) 0.0164(6) 0.0140(6) 0.0006(5) 0.0001(5) -0.0066(5)
C13 0.0122(6) 0.0171(6) 0.0106(5) -0.0023(4) 0.0001(4) -0.0060(5)
C14 0.0256(8) 0.0177(7) 0.0201(7) 0.0035(5) -0.0073(6) -0.0081(6)
C15 0.0166(7) 0.0195(7) 0.0251(7) -0.0081(5) 0.0011(5) -0.0035(5)
C16 0.0141(6) 0.0162(6) 0.0178(6) -0.0010(5) -0.0024(5) -0.0062(5)
C17 0.0145(6) 0.0183(6) 0.0185(6) -0.0016(5) 0.0010(5) -0.0059(5)
C18 0.0221(7) 0.0171(7) 0.0262(7) -0.0001(5) 0.0010(6) -0.0082(6)
C19 0.0281(8) 0.0154(7) 0.0323(8) -0.0039(6) 0.0036(6) -0.0042(6)
C20 0.0199(7) 0.0196(7) 0.0258(7) -0.0037(6) 0.0051(6) -0.0018(6)
C21 0.0141(6) 0.0201(7) 0.0200(7) 0.0009(5) -0.0003(5) -0.0054(5)
C22 0.0139(6) 0.0190(6) 0.0151(6) -0.0010(5) -0.0003(5) -0.0061(5)
C23 0.0156(6) 0.0168(6) 0.0171(6) -0.0014(5) -0.0013(5) -0.0062(5)
C24 0.0191(7) 0.0232(7) 0.0174(7) 0.0010(5) 0.0007(5) -0.0071(6)
C25 0.0209(7) 0.0265(7) 0.0161(7) -0.0027(5) 0.0018(5) -0.0039(6)
C26 0.0220(7) 0.0166(7) 0.0206(7) -0.0021(5) -0.0017(5) -0.0015(5)
C27 0.0186(7) 0.0162(6) 0.0188(7) 0.0005(5) -0.0018(5) -0.0049(5)
C28 0.0165(6) 0.0130(6) 0.0189(6) -0.0039(5) -0.0009(5) -0.0062(5)
C29 0.0184(7) 0.0197(7) 0.0188(7) -0.0037(5) -0.0010(5) -0.0057(5)
C30 0.0181(7) 0.0279(8) 0.0286(8) -0.0029(6) -0.0054(6) -0.0059(6)
C31 0.0154(7) 0.0286(8) 0.0359(9) -0.0025(7) 0.0010(6) -0.0069(6)
C32 0.0231(8) 0.0198(7) 0.0267(8) -0.0042(6) 0.0070(6) -0.0071(6)
C33 0.0224(7) 0.0188(7) 0.0198(7) -0.0050(5) 0.0021(5) -0.0091(6)
C34 0.0192(7) 0.0162(6) 0.0135(6) -0.0046(5) 0.0007(5) -0.0058(5)
C35 0.0165(7) 0.0199(7) 0.0172(6) -0.0046(5) -0.0020(5) -0.0029(5)
C36 0.0286(8) 0.0248(7) 0.0152(7) -0.0051(5) -0.0036(6) -0.0021(6)
C37 0.0414(10) 0.0246(8) 0.0151(7) -0.0042(6) 0.0064(6) -0.0112(7)
C38 0.0325(9) 0.0326(8) 0.0240(8) -0.0117(6) 0.0104(6) -0.0198(7)
C39 0.0224(7) 0.0321(8) 0.0183(7) -0.0085(6) 0.0013(5) -0.0139(6)

loop_
_atom_type_symbol
_atom_type_description
_atom_type_scat_dispersion_real
_atom_type_scat_dispersion_imag
_atom_type_scat_source
C C 0.0033 0.0016 'International Tables Vol C Tables 4.2.6.8 and 6.1.1.4'
H H 0.0000 0.0000 'International Tables Vol C Tables 4.2.6.8 and 6.1.1.4'
N N 0.0061 0.0033 'International Tables Vol C Tables 4.2.6.8 and 6.1.1.4'
O O 0.0106 0.0060 'International Tables Vol C Tables 4.2.6.8 and 6.1.1.4'
S S 0.1246 0.1234 'International Tables Vol C Tables 4.2.6.8 and 6.1.1.4'

loop_
_exptl_crystal_face_index_h
_exptl_crystal_face_index_k
_exptl_crystal_face_index_l
_exptl_crystal_face_perp_dist
0.00 -1.00 0.00 0.0180
0.00 1.00 0.00 0.0440
0.00 0.00 1.00 0.1150
0.00 0.00 -1.00 0.0880
1.00 0.00 0.00 0.1620
-1.00 0.00 0.00 0.1650
1.00 -1.00 2.00 0.1160
-2.00 1.00 2.00 0.1540
-1.00 -1.00 -1.00 0.1500
-2.00 -2.00 1.00 0.1410
-2.00 1.00 1.00 0.1460
-1.00 2.00 -2.00 0.1190

loop_
_geom_angle_atom_site_label_1
_geom_angle_atom_site_label_2
_geom_angle_atom_site_label_3
_geom_angle
_geom_angle_site_symmetry_1
_geom_angle_site_symmetry_3
O1 S1 O2 117.29(6) . .
O1 S1 C1 109.45(6) . .
O1 S1 C13 108.98(6) . .
O2 S1 C1 109.55(6) . .
O2 S1 C13 109.46(6) . .
C13 S1 C1 100.85(6) . .
C17 O3 C23 117.92(10) . .
C29 O4 C35 116.46(11) . .
C16 N1 C4 120.23(11) . .
C16 N1 C22 119.61(11) . .
C22 N1 C4 119.81(11) . .
C28 N2 C10 117.82(11) . .
C28 N2 C34 117.26(11) . .
C34 N2 C10 118.79(11) . .
C2 C1 S1 116.60(10) . .
C2 C1 C6 123.20(12) . .
C6 C1 S1 120.20(10) . .
C3 C2 C1 119.26(13) . .
C4 C3 C2 118.97(13) . .
C3 C4 N1 119.37(13) . .
C3 C4 C5 121.36(12) . .
C5 C4 N1 119.24(13) . .
C4 C5 C6 121.34(13) . .
C1 C6 C7 122.59(11) . .
C5 C6 C1 115.85(12) . .
C5 C6 C7 121.56(12) . .
C6 C7 C15 108.94(10) . .
C8 C7 C6 110.29(10) . .
C8 C7 C15 109.84(11) . .
C14 C7 C6 111.02(11) . .
C14 C7 C8 109.94(11) . .
C14 C7 C15 106.74(11) . .
C9 C8 C7 121.62(11) . .
C9 C8 C13 115.97(12) . .
C13 C8 C7 122.41(11) . .
C10 C9 C8 121.78(12) . .
C9 C10 N2 119.18(12) . .
C11 C10 N2 119.94(12) . .
C11 C10 C9 120.87(12) . .
C12 C11 C10 118.72(12) . .
C11 C12 C13 119.91(12) . .
C8 C13 S1 120.49(10) . .
C12 C13 S1 116.79(10) . .
C12 C13 C8 122.73(12) . .
N1 C16 C17 119.01(12) . .
C21 C16 N1 122.56(12) . .
C21 C16 C17 118.44(13) . .
O3 C17 C16 121.84(12) . .
C18 C17 O3 117.06(12) . .
C18 C17 C16 121.10(13) . .
C17 C18 C19 119.92(13) . .
C20 C19 C18 119.63(14) . .
C19 C20 C21 120.32(14) . .
C16 C21 C20 120.52(13) . .
N1 C22 C23 118.97(12) . .
C27 C22 N1 122.56(12) . .
C27 C22 C23 118.47(12) . .
O3 C23 C22 121.82(12) . .
C24 C23 O3 117.05(12) . .
C24 C23 C22 121.10(13) . .
C23 C24 C25 119.72(13) . .
C26 C25 C24 119.84(13) . .
C25 C26 C27 120.45(13) . .
C22 C27 C26 120.40(13) . .
C29 C28 N2 119.22(12) . .
C33 C28 N2 122.89(12) . .
C33 C28 C29 117.88(13) . .
O4 C29 C28 121.29(12) . .
C30 C29 O4 117.21(13) . .
C30 C29 C28 121.50(13) . .
C29 C30 C31 119.92(14) . .
C32 C31 C30 119.25(14) . .
C31 C32 C33 120.91(14) . .
C32 C33 C28 120.54(14) . .
C35 C34 N2 119.03(12) . .
C39 C34 N2 122.95(12) . .
C39 C34 C35 118.00(13) . .
O4 C35 C34 121.54(12) . .
C36 C35 O4 116.91(13) . .
C36 C35 C34 121.54(13) . .
C35 C36 C37 119.80(14) . .
C38 C37 C36 119.43(14) . .
C37 C38 C39 120.63(15) . .
C34 C39 C38 120.45(14) . .

loop_
_geom_bond_atom_site_label_1
_geom_bond_atom_site_label_2
_geom_bond_distance
_geom_bond_site_symmetry_2
S1 O1 1.4390(11) .
S1 O2 1.4414(10) .
S1 C1 1.7594(13) .
S1 C13 1.7566(13) .
O3 C17 1.3827(17) .
O3 C23 1.3828(16) .
O4 C29 1.3814(17) .
O4 C35 1.3862(17) .
N1 C4 1.4327(17) .
N1 C16 1.3987(17) .
N1 C22 1.4004(17) .
N2 C10 1.4345(16) .
N2 C28 1.4150(17) .
N2 C34 1.4155(17) .
C1 C2 1.3886(18) .
C1 C6 1.4022(18) .
C2 C3 1.3860(19) .
C3 C4 1.379(2) .
C4 C5 1.389(2) .
C5 C6 1.3979(17) .
C6 C7 1.5360(18) .
C7 C8 1.5357(17) .
C7 C14 1.5310(18) .
C7 C15 1.5478(19) .
C8 C9 1.3956(18) .
C8 C13 1.4010(18) .
C9 C10 1.3921(18) .
C10 C11 1.3862(19) .
C11 C12 1.3837(18) .
C12 C13 1.3909(18) .
C16 C17 1.4021(18) .
C16 C21 1.3873(19) .
C17 C18 1.3749(19) .
C18 C19 1.389(2) .
C19 C20 1.386(2) .
C20 C21 1.388(2) .
C22 C23 1.4017(18) .
C22 C27 1.3886(19) .
C23 C24 1.3771(19) .
C24 C25 1.391(2) .
C25 C26 1.379(2) .
C26 C27 1.389(2) .
C28 C29 1.3987(19) .
C28 C33 1.3931(19) .
C29 C30 1.378(2) .
C30 C31 1.390(2) .
C31 C32 1.379(2) .
C32 C33 1.386(2) .
C34 C35 1.3934(19) .
C34 C39 1.390(2) .
C35 C36 1.379(2) .
C36 C37 1.388(2) .
C37 C38 1.378(2) .
C38 C39 1.392(2) .
